data_2008572
loop_
_publ_author_name
'Zukerman-Schpector, J.'
'Gruber, Jonas'
'Camilo, Fernanda Ferraz'

_publ_section_title
;
 Two new 2,3-substituted 5-norbornenes
;
_journal_issue 6
_journal_name_full 'Acta Crystallographica Section C'
_journal_page_first 980
_journal_page_last 983
_journal_paper_doi 10.1107/S010827019900236X
_journal_volume 55
_journal_year 1999
_chemical_formula_moiety 'C16 H18 O S'
_chemical_formula_sum 'C16 H18 O S'
_chemical_formula_weight 258.36
_space_group_IT_number 2
_symmetry_cell_setting triclinic
_symmetry_space_group_name_Hall '-P 1'
_symmetry_space_group_name_H-M 'P -1'
_cell_angle_alpha 83.370(10)
_cell_angle_beta 86.460(10)
_cell_angle_gamma 78.830(10)
_cell_formula_units_Z 2
_cell_length_a 5.7630(10)
_cell_length_b 10.153(2)
_cell_length_c 12.022(2)
_cell_measurement_reflns_used 25
_cell_measurement_temperature 293
_cell_measurement_theta_max 13.67
_cell_measurement_theta_min 9.08
_cell_volume 684.9(2)
_computing_cell_refinement 'CAD-4 Software'
_computing_data_collection 'CAD-4 Software (Enraf-Nonius,1989)'
_computing_data_reduction 'MolEN (Fair, 1990)'
_computing_molecular_graphics 'ZORTEP (Zsolnai, 1995)'
_computing_publication_material 'SHELXL97 and PARST95 (Nardelli, 1995)'
_computing_structure_refinement 'SHELXL97 (Sheldrick, 1997)'
_computing_structure_solution 'SHELXS86 (Sheldrick, 1990)'
_diffrn_measurement_device_type 'Enraf-Nonius CAD-4'
_diffrn_measurement_method \w/2\q
_diffrn_radiation_monochromator graphite
_diffrn_radiation_source 'fine-focus sealed tube'
_diffrn_radiation_type MoK\a
_diffrn_radiation_wavelength 0.71073
_diffrn_reflns_av_R_equivalents 0.021
_diffrn_reflns_limit_h_max 0
_diffrn_reflns_limit_h_min -6
_diffrn_reflns_limit_k_max 12
_diffrn_reflns_limit_k_min -12
_diffrn_reflns_limit_l_max 14
_diffrn_reflns_limit_l_min -14
_diffrn_reflns_number 2800
_diffrn_reflns_theta_max 25.47
_diffrn_standards_decay_% 0.6
_diffrn_standards_interval_time 30
_diffrn_standards_number 3
_exptl_absorpt_coefficient_mu 0.222
_exptl_absorpt_correction_type none
_exptl_crystal_colour colourless
_exptl_crystal_density_diffrn 1.253
_exptl_crystal_density_meas ?
_exptl_crystal_description irregular
_exptl_crystal_F_000 276.0
_exptl_crystal_size_max 0.30
_exptl_crystal_size_mid 0.20
_exptl_crystal_size_min 0.05
_refine_diff_density_max 0.198
_refine_diff_density_min -0.238
_refine_ls_extinction_method none
_refine_ls_goodness_of_fit_ref 1.019
_refine_ls_hydrogen_treatment constr
_refine_ls_matrix_type full
_refine_ls_number_parameters 165
_refine_ls_number_reflns 2531
_refine_ls_number_restraints 0
_refine_ls_restrained_S_all 1.019
_refine_ls_R_factor_all 0.103
_refine_ls_R_factor_gt 0.042
_refine_ls_shift/su_max <0.001
_refine_ls_structure_factor_coef Fsqd
_refine_ls_weighting_details 'w = 1/[\s^2^(Fo^2^)+(0.0417P)^2^+0.2415P] where P=(Fo^2^+2Fc^2^)/3'
_refine_ls_weighting_scheme calc
_refine_ls_wR_factor_ref 0.115
_reflns_number_gt 1570
_reflns_number_total 2531
_reflns_threshold_expression F^2^>2\sF^2^
_cod_data_source_file gs1033.cif
_cod_data_source_block 2a
_cod_depositor_comments
;
The following automatic conversions were performed:

'_exptl_crystal_density_meas' value 'not measured' was changed to '?'
- the value is perceived as not measured.

Automatic conversion script
Id: cif_fix_values 3008 2015-01-20 13:52:24Z robertas 

The following automatic conversions were performed:

'_refine_ls_weighting_scheme' value 'calc w =
1/[\s^2^(Fo^2^)+(0.0417P)^2^+0.2415P] where P=(Fo^2^+2Fc^2^)/3' was
changed to 'calc'. New tag '_refine_ls_weighting_details' was
created. The value of the new tag was set to 'w =
1/[\s^2^(Fo^2^)+(0.0417P)^2^+0.2415P] where P=(Fo^2^+2Fc^2^)/3'.

Automatic conversion script
Id: cif_fix_values 3143 2015-03-26 13:38:13Z robertas 
;
_cod_database_code 2008572

loop_
_symmetry_equiv_pos_as_xyz
'x, y, z'
'-x, -y, -z'

loop_
_atom_site_label
_atom_site_fract_x
_atom_site_fract_y
_atom_site_fract_z
_atom_site_U_iso_or_equiv
_atom_site_adp_type
_atom_site_calc_flag
_atom_site_refinement_flags
_atom_site_occupancy
_atom_site_disorder_assembly
_atom_site_disorder_group
_atom_site_type_symbol
S .20124(14) -.00638(7) .75053(7) .0685(3) Uani d . 1 . . S
O -.0871(3) .22650(19) .72346(18) .0723(6) Uani d . 1 . . O
C1 .3877(4) .1584(2) .9162(2) .0480(6) Uani d . 1 . . C
H1 .4946 .0718 .9091 .058 Uiso calc R 1 . . H
C2 .2805(4) .2343(2) .80540(18) .0408(5) Uani d . 1 . . C
H2 .4110 .2384 .7496 .049 Uiso calc R 1 . . H
C3 .1846(4) .3809(2) .83662(18) .0412(5) Uani d . 1 . . C
H3 .0113 .3982 .8363 .049 Uiso calc R 1 . . H
C4 .2608(4) .3687(2) .96014(19) .0454(6) Uani d . 1 . . C
H4 .2650 .4540 .9899 .055 Uiso calc R 1 . . H
C5 .1115(4) .2791(3) 1.0276(2) .0523(6) Uani d . 1 . . C
H5 -.0109 .3066 1.0788 .063 Uiso calc R 1 . . H
C6 .1848(4) .1554(3) 1.0013(2) .0521(6) Uani d . 1 . . C
H6 .1229 .0798 1.0299 .063 Uiso calc R 1 . . H
C7 .4986(4) .2688(3) .9559(2) .0513(6) Uani d . 1 . . C
H7A .6130 .3003 .9018 .062 Uiso calc R 1 . . H
H7B .5671 .2433 1.0288 .062 Uiso calc R 1 . . H
C8 .1021(4) .1686(2) .75692(19) .0455(6) Uani d . 1 . . C
C9 -.0403(6) -.0497(3) .6858(3) .0776(9) Uani d . 1 . . C
H9A -.1833 -.0251 .7300 .116 Uiso calc R 1 . . H
H9B -.0104 -.1452 .6805 .116 Uiso calc R 1 . . H
H9C -.0569 -.0022 .6121 .116 Uiso calc R 1 . . H
C10 .2742(4) .4877(2) .75597(18) .0406(5) Uani d . 1 . . C
C11 .1829(5) .5205(2) .6501(2) .0533(7) Uani d . 1 . . C
H11 .0632 .4788 .6308 .064 Uiso calc R 1 . . H
C12 .2661(5) .6137(3) .5728(2) .0602(7) Uani d . 1 . . C
H12 .2022 .6325 .5023 .072 Uiso calc R 1 . . H
C13 .4410(5) .6794(2) .5974(2) .0541(7) Uani d . 1 . . C
C14 .5293(5) .6487(3) .7028(2) .0572(7) Uani d . 1 . . C
H14 .6464 .6921 .7225 .069 Uiso calc R 1 . . H
C15 .4483(4) .5549(3) .7804(2) .0523(6) Uani d . 1 . . C
H15 .5127 .5365 .8508 .063 Uiso calc R 1 . . H
C16 .5341(6) .7808(3) .5133(3) .0808(9) Uani d . 1 . . C
H16A .4501 .7911 .4453 .121 Uiso calc R 1 . . H
H16B .6997 .7496 .4976 .121 Uiso calc R 1 . . H
H16C .5115 .8662 .5433 .121 Uiso calc R 1 . . H

loop_
_atom_site_aniso_label
_atom_site_aniso_U_11
_atom_site_aniso_U_22
_atom_site_aniso_U_33
_atom_site_aniso_U_12
_atom_site_aniso_U_13
_atom_site_aniso_U_23
S .0731(5) .0473(4) .0876(6) -.0107(3) -.0100(4) -.0150(4)
O .0603(12) .0632(12) .0966(16) -.0032(10) -.0307(11) -.0224(11)
C1 .0417(13) .0482(14) .0501(14) .0003(11) -.0067(11) -.0003(11)
C2 .0374(12) .0452(13) .0389(13) -.0068(10) .0013(10) -.0042(10)
C3 .0347(12) .0456(13) .0438(13) -.0057(10) -.0044(10) -.0085(10)
C4 .0444(13) .0516(14) .0411(13) -.0080(11) -.0054(11) -.0080(11)
C5 .0452(14) .0690(18) .0410(14) -.0076(13) -.0005(11) -.0045(12)
C6 .0515(15) .0605(17) .0433(14) -.0138(13) -.0071(12) .0073(12)
C7 .0410(13) .0669(17) .0461(14) -.0097(12) -.0101(11) -.0026(12)
C8 .0514(15) .0473(14) .0390(13) -.0121(12) .0013(11) -.0063(11)
C9 .090(2) .069(2) .083(2) -.0306(17) -.0046(18) -.0238(17)
C10 .0408(13) .0403(12) .0405(13) -.0037(11) -.0059(10) -.0076(10)
C11 .0624(16) .0476(14) .0524(16) -.0148(12) -.0160(13) -.0016(12)
C12 .082(2) .0567(16) .0426(15) -.0135(15) -.0178(14) .0010(12)
C13 .0672(17) .0464(14) .0475(15) -.0100(13) .0048(13) -.0054(12)
C14 .0587(16) .0546(16) .0629(18) -.0213(13) -.0045(14) -.0069(13)
C15 .0572(16) .0575(16) .0455(15) -.0170(13) -.0129(12) -.0025(12)
C16 .108(3) .069(2) .067(2) -.0290(18) .0118(18) -.0005(16)

loop_
_atom_type_symbol
_atom_type_description
_atom_type_scat_dispersion_real
_atom_type_scat_dispersion_imag
_atom_type_scat_source
C C 0.0033 0.0016 'International Tables Vol C Tables 4.2.6.8 and 6.1.1.4'
O O 0.0106 0.0060 'International Tables Vol C Tables 4.2.6.8 and 6.1.1.4'
S S 0.1246 0.1234 'International Tables Vol C Tables 4.2.6.8 and 6.1.1.4'
H H 0.0000 0.0000 'International Tables Vol C Tables 4.2.6.8 and 6.1.1.4'

loop_
_geom_angle_atom_site_label_1
_geom_angle_atom_site_label_2
_geom_angle_atom_site_label_3
_geom_angle
_geom_angle_publ_flag
C8 S C9 101.33(13) yes
C6 C1 C7 100.4(2) no
C6 C1 C2 106.87(18) no
C7 C1 C2 99.80(19) no
C8 C2 C1 114.65(19) no
C8 C2 C3 115.16(18) no
C1 C2 C3 103.38(17) no
C10 C3 C4 116.35(18) no
C10 C3 C2 112.92(18) no
C4 C3 C2 101.32(17) no
C5 C4 C7 99.64(19) no
C5 C4 C3 106.29(19) no
C7 C4 C3 101.63(18) no
C6 C5 C4 108.0(2) no
C5 C6 C1 107.4(2) no
C1 C7 C4 93.36(18) yes
O C8 C2 125.1(2) yes
O C8 S 122.06(19) yes
C2 C8 S 112.83(17) yes
C15 C10 C11 116.5(2) no
C15 C10 C3 123.7(2) no
C11 C10 C3 119.7(2) no
C12 C11 C10 121.4(2) no
C13 C12 C11 121.7(2) no
C14 C13 C12 117.0(2) no
C14 C13 C16 120.9(3) no
C12 C13 C16 122.1(3) no
C13 C14 C15 121.6(2) no
C10 C15 C14 121.7(2) no

loop_
_geom_bond_atom_site_label_1
_geom_bond_atom_site_label_2
_geom_bond_distance
_geom_bond_publ_flag
S C8 1.766(2) yes
S C9 1.785(3) yes
O C8 1.203(3) yes
C1 C6 1.508(3) no
C1 C7 1.527(3) no
C1 C2 1.559(3) no
C2 C8 1.507(3) no
C2 C3 1.564(3) no
C3 C10 1.515(3) no
C3 C4 1.559(3) no
C4 C5 1.507(3) no
C4 C7 1.541(3) no
C5 C6 1.314(3) yes
C10 C15 1.381(3) no
C10 C11 1.387(3) no
C11 C12 1.381(4) no
C12 C13 1.375(4) no
C13 C14 1.375(3) no
C13 C16 1.509(4) no
C14 C15 1.381(4) no

loop_
_geom_hbond_atom_site_label_D
_geom_hbond_atom_site_label_H
_geom_hbond_atom_site_label_A
_geom_hbond_site_symmetry_A
_geom_hbond_distance_DH
_geom_hbond_distance_HA
_geom_hbond_distance_DA
_geom_hbond_angle_DHA
_geom_hbond_publ_flag
C7 H7A O 1_655 0.97 2.75 3.571(3) 143 yes
